data_4069107
loop_
_publ_author_name
'Less, Robert J.'
'Naseri, Vesal'
'Wright, Dominic S.'

_publ_section_title
;
 Formation of an Organometallic Phosphanediide via Main-Group
 Dehydrocoupling
;
_journal_issue 7
_journal_name_full Organometallics
_journal_page_first 1995
_journal_paper_doi 10.1021/om9000296
_journal_volume 28
_journal_year 2009
_chemical_formula_moiety 'C42 H59 Fe3 Li2 N4 P3'
_chemical_formula_sum 'C42 H59 Fe3 Li2 N4 P3'
_chemical_formula_weight 894.27
_chemical_name_systematic
; 
 ? 
;
_space_group_IT_number 2
_symmetry_cell_setting triclinic
_symmetry_space_group_name_Hall '-P 1'
_symmetry_space_group_name_H-M 'P -1'
_atom_sites_solution_hydrogens geom
_atom_sites_solution_primary direct
_atom_sites_solution_secondary difmap
_audit_creation_method SHELXL-97
_cell_angle_alpha 96.0097(9)
_cell_angle_beta 97.7334(9)
_cell_angle_gamma 111.6478(13)
_cell_formula_units_Z 2
_cell_length_a 10.0819(2)
_cell_length_b 11.1426(2)
_cell_length_c 21.2193(6)
_cell_measurement_reflns_used 18179
_cell_measurement_temperature 180(2)
_cell_measurement_theta_max 25.03
_cell_measurement_theta_min 1.02
_cell_volume 2164.42(9)
_computing_cell_refinement 'HKL Scalepack (Otwinowski & Minor 1997)'
_computing_data_collection 'Collect (Nonius B.V. 1998)'
_computing_data_reduction
;
 HKL Denzo and Scalepack (Otwinowski & Minor 1997)
;
_computing_publication_material 'SHELXL-97 (Sheldrick 1997)'
_computing_structure_refinement 'SHELXL-97 (Sheldrick 1997)'
_computing_structure_solution 'SIR-92 (Altomare et al. 1994)'
_diffrn_ambient_temperature 180(2)
_diffrn_measured_fraction_theta_full 0.976
_diffrn_measured_fraction_theta_max 0.976
_diffrn_measurement_device_type 'Nonius Kappa CCD'
_diffrn_measurement_method 'Thin slice \w and \f scans'
_diffrn_radiation_source 'fine-focus sealed tube'
_diffrn_radiation_type MoK\a
_diffrn_radiation_wavelength 0.71073
_diffrn_reflns_av_R_equivalents 0.0758
_diffrn_reflns_av_sigmaI/netI 0.0714
_diffrn_reflns_limit_h_max 11
_diffrn_reflns_limit_h_min -11
_diffrn_reflns_limit_k_max 13
_diffrn_reflns_limit_k_min -13
_diffrn_reflns_limit_l_max 25
_diffrn_reflns_limit_l_min -25
_diffrn_reflns_number 18153
_diffrn_reflns_theta_full 25.03
_diffrn_reflns_theta_max 25.03
_diffrn_reflns_theta_min 2.07
_diffrn_standards_number 0
_exptl_absorpt_coefficient_mu 1.137
_exptl_absorpt_correction_T_max 0.976
_exptl_absorpt_correction_T_min 0.874
_exptl_absorpt_correction_type multi-scan
_exptl_absorpt_process_details
;
multi-scan from symmetry-related measurements 
 Sortav (Blessing 1995)
;
_exptl_crystal_colour red
_exptl_crystal_density_diffrn 1.372
_exptl_crystal_density_method 'not measured'
_exptl_crystal_description plates
_exptl_crystal_F_000 936
_exptl_crystal_size_max 0.23
_exptl_crystal_size_mid 0.10
_exptl_crystal_size_min 0.02
_refine_diff_density_max 0.951
_refine_diff_density_min -0.973
_refine_diff_density_rms 0.153
_refine_ls_extinction_method none
_refine_ls_goodness_of_fit_ref 1.123
_refine_ls_hydrogen_treatment constr
_refine_ls_matrix_type full
_refine_ls_number_parameters 495
_refine_ls_number_reflns 7466
_refine_ls_number_restraints 0
_refine_ls_restrained_S_all 1.123
_refine_ls_R_factor_all 0.0856
_refine_ls_R_factor_gt 0.0632
_refine_ls_shift/su_max 0.001
_refine_ls_shift/su_mean 0.000
_refine_ls_structure_factor_coef Fsqd
_refine_ls_weighting_details 'calc w=1/[\s^2^(Fo^2^)+(0.1077P)^2^+1.6575P] where P=(Fo^2^+2Fc^2^)/3'
_refine_ls_weighting_scheme calc
_refine_ls_wR_factor_gt 0.1680
_refine_ls_wR_factor_ref 0.1886
_reflns_number_gt 5817
_reflns_number_total 7466
_reflns_threshold_expression >2sigma(I)
_cod_data_source_file om9000296_si_001.cif
_cod_data_source_block dw0852
_cod_depositor_comments
;
The following automatic conversions were performed:

'_symmetry_cell_setting' value 'Triclinic' changed to 'triclinic'
according to /home/saulius/struct/CIF-dictionaries/cif_core.dic
dictionary named 'cif_core.dic' version 2.4.2 from 2011-04-26.

Automatic conversion script
Id: cif_fix_values 1715 2011-07-08 13:25:40Z adriana 
;
_cod_original_sg_symbol_H-M P-1
_cod_database_code 4069107

loop_
_symmetry_equiv_pos_as_xyz
'x, y, z'
'-x, -y, -z'

loop_
_atom_site_label
_atom_site_type_symbol
_atom_site_fract_x
_atom_site_fract_y
_atom_site_fract_z
_atom_site_U_iso_or_equiv
_atom_site_adp_type
_atom_site_occupancy
_atom_site_symmetry_multiplicity
_atom_site_calc_flag
_atom_site_refinement_flags
Fe1 Fe 0.21420(7) 0.64669(7) 0.62750(3) 0.0334(2) Uani 1 1 d .
Fe2 Fe 0.74054(7) 0.93215(7) 0.55653(3) 0.0312(2) Uani 1 1 d .
Fe3 Fe 0.35681(7) 0.65083(7) 0.93472(3) 0.0340(2) Uani 1 1 d .
P1 P 0.53676(13) 0.79120(12) 0.74390(6) 0.0318(3) Uani 1 1 d .
P2 P 0.72795(14) 0.80627(13) 0.70170(6) 0.0356(3) Uani 1 1 d .
P3 P 0.60891(13) 0.70379(12) 0.82419(6) 0.0313(3) Uani 1 1 d .
Li1 Li 0.8299(8) 0.9009(8) 0.8175(4) 0.0362(18) Uani 1 1 d .
Li2 Li 0.5224(9) 0.4999(9) 0.7399(5) 0.043(2) Uani 1 1 d .
N1 N 1.0379(5) 0.9448(5) 0.8663(2) 0.0541(12) Uani 1 1 d .
N2 N 0.8517(5) 1.0883(4) 0.8551(2) 0.0418(10) Uani 1 1 d .
N3 N 0.6944(5) 0.4551(4) 0.7118(2) 0.0407(10) Uani 1 1 d .
N4 N 0.4185(5) 0.2962(4) 0.7446(2) 0.0443(11) Uani 1 1 d .
C1 C 0.3844(5) 0.6471(5) 0.6941(2) 0.0342(11) Uani 1 1 d .
C2 C 0.2475(5) 0.5820(5) 0.7124(3) 0.0388(11) Uani 1 1 d .
H2A H 0.2183 0.6075 0.7533 0.047 Uiso 1 1 calc R
C3 C 0.1583(6) 0.4749(5) 0.6619(3) 0.0451(13) Uani 1 1 d .
H3A H 0.0572 0.4123 0.6617 0.054 Uiso 1 1 calc R
C4 C 0.2392(6) 0.4730(5) 0.6127(3) 0.0473(13) Uani 1 1 d .
H4A H 0.2053 0.4093 0.5714 0.057 Uiso 1 1 calc R
C5 C 0.3785(6) 0.5793(5) 0.6324(3) 0.0396(12) Uani 1 1 d .
H5A H 0.4577 0.6031 0.6066 0.048 Uiso 1 1 calc R
C6 C 0.0897(7) 0.7547(6) 0.6370(3) 0.0546(16) Uani 1 1 d .
H6A H 0.0408 0.7625 0.6743 0.065 Uiso 1 1 calc R
C7 C 0.0284(7) 0.6586(6) 0.5810(3) 0.0557(16) Uani 1 1 d .
H7A H -0.0712 0.5877 0.5713 0.067 Uiso 1 1 calc R
C8 C 0.1328(7) 0.6829(6) 0.5405(3) 0.0513(14) Uani 1 1 d .
H8A H 0.1204 0.6310 0.4972 0.062 Uiso 1 1 calc R
C9 C 0.2580(6) 0.7912(6) 0.5722(3) 0.0473(13) Uani 1 1 d .
H9A H 0.3495 0.8300 0.5550 0.057 Uiso 1 1 calc R
C10 C 0.2322(6) 0.8361(6) 0.6327(3) 0.0477(13) Uani 1 1 d .
H10A H 0.3010 0.9125 0.6654 0.057 Uiso 1 1 calc R
C11 C 0.7551(5) 0.9414(5) 0.6570(2) 0.0339(10) Uani 1 1 d .
C12 C 0.8914(5) 1.0124(5) 0.6390(2) 0.0385(11) Uani 1 1 d .
H12A H 0.9821 0.9957 0.6496 0.046 Uiso 1 1 calc R
C13 C 0.8782(6) 1.1112(5) 0.6047(3) 0.0438(13) Uani 1 1 d .
H13A H 0.9578 1.1763 0.5878 0.053 Uiso 1 1 calc R
C14 C 0.7335(6) 1.1018(5) 0.5985(2) 0.0416(12) Uani 1 1 d .
H14A H 0.6921 1.1589 0.5766 0.050 Uiso 1 1 calc R
C15 C 0.6575(5) 0.9967(5) 0.6300(2) 0.0334(10) Uani 1 1 d .
H15A H 0.5520 0.9661 0.6324 0.040 Uiso 1 1 calc R
C16 C 0.6964(7) 0.7423(5) 0.5200(3) 0.0448(13) Uani 1 1 d .
H16A H 0.6919 0.6708 0.5454 0.054 Uiso 1 1 calc R
C17 C 0.8216(6) 0.8273(5) 0.4997(2) 0.0414(12) Uani 1 1 d .
H17A H 0.9212 0.8265 0.5089 0.050 Uiso 1 1 calc R
C18 C 0.7814(6) 0.9137(5) 0.4641(2) 0.0425(12) Uani 1 1 d .
H18A H 0.8474 0.9847 0.4444 0.051 Uiso 1 1 calc R
C19 C 0.6318(6) 0.8836(5) 0.4631(2) 0.0431(12) Uani 1 1 d .
H19A H 0.5735 0.9293 0.4422 0.052 Uiso 1 1 calc R
C20 C 0.5783(6) 0.7763(5) 0.4966(2) 0.0433(13) Uani 1 1 d .
H20A H 0.4760 0.7336 0.5032 0.052 Uiso 1 1 calc R
C21 C 0.5308(5) 0.7513(4) 0.8900(2) 0.0311(10) Uani 1 1 d .
C22 C 0.5778(5) 0.7448(5) 0.9558(2) 0.0366(11) Uani 1 1 d .
H22A H 0.6470 0.7038 0.9707 0.044 Uiso 1 1 calc R
C23 C 0.5112(6) 0.8046(6) 0.9968(3) 0.0454(13) Uani 1 1 d .
H23A H 0.5277 0.8158 1.0450 0.054 Uiso 1 1 calc R
C24 C 0.4185(6) 0.8476(5) 0.9569(3) 0.0437(13) Uani 1 1 d .
H24A H 0.3579 0.8946 0.9717 0.052 Uiso 1 1 calc R
C25 C 0.4299(5) 0.8124(5) 0.8916(2) 0.0363(11) Uani 1 1 d .
H25A H 0.3746 0.8284 0.8528 0.044 Uiso 1 1 calc R
C26 C 0.3091(7) 0.4571(5) 0.9356(3) 0.0469(13) Uani 1 1 d .
H26A H 0.3808 0.4146 0.9408 0.056 Uiso 1 1 calc R
C27 C 0.2556(7) 0.5087(6) 0.9863(3) 0.0548(15) Uani 1 1 d .
H27A H 0.2845 0.5102 1.0334 0.066 Uiso 1 1 calc R
C28 C 0.1579(7) 0.5609(6) 0.9584(4) 0.0631(18) Uani 1 1 d .
H28A H 0.1044 0.6048 0.9821 0.076 Uiso 1 1 calc R
C29 C 0.1491(6) 0.5392(6) 0.8900(3) 0.0552(15) Uani 1 1 d .
H29A H 0.0880 0.5655 0.8575 0.066 Uiso 1 1 calc R
C30 C 0.2414(6) 0.4760(5) 0.8764(3) 0.0449(13) Uani 1 1 d .
H30A H 0.2574 0.4491 0.8325 0.054 Uiso 1 1 calc R
C31 C 1.0235(10) 0.8704(12) 0.9187(4) 0.112(4) Uani 1 1 d .
H31A H 0.9946 0.7775 0.9014 0.168 Uiso 1 1 calc R
H31B H 0.9494 0.8814 0.9415 0.168 Uiso 1 1 calc R
H31C H 1.1168 0.9019 0.9486 0.168 Uiso 1 1 calc R
C32 C 1.1367(7) 0.9206(7) 0.8276(4) 0.0692(19) Uani 1 1 d .
H32A H 1.1043 0.8262 0.8129 0.104 Uiso 1 1 calc R
H32B H 1.2348 0.9542 0.8536 0.104 Uiso 1 1 calc R
H32C H 1.1375 0.9652 0.7901 0.104 Uiso 1 1 calc R
C33 C 1.0916(7) 1.0902(8) 0.8871(4) 0.080(2) Uani 1 1 d .
H33A H 1.1731 1.1177 0.9243 0.096 Uiso 1 1 calc R
H33B H 1.1296 1.1344 0.8513 0.096 Uiso 1 1 calc R
C34 C 0.9800(7) 1.1327(7) 0.9051(3) 0.0625(17) Uani 1 1 d .
H34A H 0.9523 1.0991 0.9448 0.075 Uiso 1 1 calc R
H34B H 1.0203 1.2296 0.9150 0.075 Uiso 1 1 calc R
C35 C 0.7306(8) 1.0992(7) 0.8819(4) 0.079(2) Uani 1 1 d .
H35A H 0.7144 1.0491 0.9174 0.118 Uiso 1 1 calc R
H35B H 0.6429 1.0644 0.8482 0.118 Uiso 1 1 calc R
H35C H 0.7527 1.1915 0.8980 0.118 Uiso 1 1 calc R
C36 C 0.8788(8) 1.1664(6) 0.8031(3) 0.0624(17) Uani 1 1 d .
H36A H 0.9552 1.1534 0.7828 0.094 Uiso 1 1 calc R
H36B H 0.9097 1.2593 0.8211 0.094 Uiso 1 1 calc R
H36C H 0.7894 1.1388 0.7709 0.094 Uiso 1 1 calc R
C37 C 0.6886(7) 0.4564(6) 0.6428(3) 0.0543(15) Uani 1 1 d .
H37A H 0.5896 0.4036 0.6195 0.081 Uiso 1 1 calc R
H37B H 0.7557 0.4197 0.6278 0.081 Uiso 1 1 calc R
H37C H 0.7166 0.5467 0.6347 0.081 Uiso 1 1 calc R
C38 C 0.8414(6) 0.5428(6) 0.7469(3) 0.0548(15) Uani 1 1 d .
H38A H 0.8621 0.6321 0.7383 0.082 Uiso 1 1 calc R
H38B H 0.9134 0.5121 0.7323 0.082 Uiso 1 1 calc R
H38C H 0.8461 0.5425 0.7933 0.082 Uiso 1 1 calc R
C39 C 0.6630(6) 0.3216(5) 0.7252(3) 0.0450(13) Uani 1 1 d .
H39A H 0.6982 0.3254 0.7715 0.054 Uiso 1 1 calc R
H39B H 0.7153 0.2805 0.6999 0.054 Uiso 1 1 calc R
C40 C 0.5021(7) 0.2391(5) 0.7081(3) 0.0488(14) Uani 1 1 d .
H40A H 0.4681 0.2315 0.6613 0.059 Uiso 1 1 calc R
H40B H 0.4842 0.1499 0.7177 0.059 Uiso 1 1 calc R
C41 C 0.4436(7) 0.2812(7) 0.8124(3) 0.0572(15) Uani 1 1 d .
H41A H 0.3791 0.3094 0.8352 0.086 Uiso 1 1 calc R
H41B H 0.5450 0.3349 0.8323 0.086 Uiso 1 1 calc R
H41C H 0.4236 0.1890 0.8150 0.086 Uiso 1 1 calc R
C42 C 0.2644(7) 0.2276(6) 0.7168(3) 0.0571(15) Uani 1 1 d .
H42A H 0.2075 0.2631 0.7413 0.086 Uiso 1 1 calc R
H42B H 0.2351 0.1340 0.7187 0.086 Uiso 1 1 calc R
H42C H 0.2472 0.2395 0.6717 0.086 Uiso 1 1 calc R

loop_
_atom_site_aniso_label
_atom_site_aniso_U_11
_atom_site_aniso_U_22
_atom_site_aniso_U_33
_atom_site_aniso_U_23
_atom_site_aniso_U_13
_atom_site_aniso_U_12
Fe1 0.0360(4) 0.0331(4) 0.0329(4) 0.0116(3) 0.0061(3) 0.0139(3)
Fe2 0.0370(4) 0.0339(4) 0.0254(4) 0.0106(3) 0.0097(3) 0.0139(3)
Fe3 0.0373(4) 0.0324(4) 0.0327(4) 0.0119(3) 0.0117(3) 0.0107(3)
P1 0.0371(7) 0.0318(6) 0.0278(6) 0.0129(5) 0.0079(5) 0.0122(5)
P2 0.0395(7) 0.0407(7) 0.0312(7) 0.0156(6) 0.0103(5) 0.0169(6)
P3 0.0375(7) 0.0325(7) 0.0288(6) 0.0138(5) 0.0096(5) 0.0159(5)
Li1 0.033(4) 0.036(4) 0.040(5) 0.018(4) 0.009(3) 0.010(4)
Li2 0.042(5) 0.041(5) 0.049(5) 0.006(4) 0.008(4) 0.018(4)
N1 0.047(3) 0.063(3) 0.052(3) 0.005(3) -0.001(2) 0.026(3)
N2 0.045(2) 0.035(2) 0.042(3) 0.008(2) 0.0096(19) 0.011(2)
N3 0.050(3) 0.039(2) 0.040(2) 0.013(2) 0.0121(19) 0.023(2)
N4 0.050(3) 0.042(3) 0.042(3) 0.012(2) 0.012(2) 0.018(2)
C1 0.040(3) 0.033(3) 0.032(3) 0.013(2) 0.005(2) 0.015(2)
C2 0.042(3) 0.037(3) 0.038(3) 0.021(2) 0.009(2) 0.012(2)
C3 0.044(3) 0.034(3) 0.052(3) 0.014(3) 0.001(2) 0.011(2)
C4 0.051(3) 0.039(3) 0.049(3) 0.002(3) -0.003(3) 0.020(3)
C5 0.042(3) 0.041(3) 0.042(3) 0.010(2) 0.004(2) 0.024(2)
C6 0.063(4) 0.063(4) 0.065(4) 0.035(3) 0.031(3) 0.042(3)
C7 0.043(3) 0.055(4) 0.073(4) 0.026(3) 0.002(3) 0.022(3)
C8 0.066(4) 0.051(3) 0.040(3) 0.017(3) 0.003(3) 0.026(3)
C9 0.054(3) 0.049(3) 0.050(3) 0.024(3) 0.016(3) 0.026(3)
C10 0.054(3) 0.044(3) 0.056(4) 0.019(3) 0.013(3) 0.027(3)
C11 0.038(3) 0.036(3) 0.025(2) 0.005(2) 0.0074(19) 0.011(2)
C12 0.034(3) 0.045(3) 0.032(3) 0.009(2) 0.005(2) 0.009(2)
C13 0.050(3) 0.035(3) 0.034(3) 0.003(2) 0.014(2) 0.001(2)
C14 0.065(3) 0.032(3) 0.034(3) 0.013(2) 0.018(2) 0.022(3)
C15 0.041(3) 0.033(3) 0.031(3) 0.009(2) 0.015(2) 0.016(2)
C16 0.069(4) 0.040(3) 0.033(3) 0.009(2) 0.013(2) 0.028(3)
C17 0.049(3) 0.048(3) 0.033(3) 0.005(2) 0.015(2) 0.022(3)
C18 0.056(3) 0.045(3) 0.026(3) 0.008(2) 0.018(2) 0.015(3)
C19 0.055(3) 0.042(3) 0.029(3) 0.006(2) 0.001(2) 0.017(3)
C20 0.042(3) 0.046(3) 0.031(3) -0.003(2) 0.001(2) 0.010(3)
C21 0.035(2) 0.024(2) 0.030(2) 0.007(2) 0.0044(19) 0.007(2)
C22 0.037(3) 0.042(3) 0.030(3) 0.014(2) 0.007(2) 0.012(2)
C23 0.048(3) 0.047(3) 0.028(3) 0.003(2) 0.006(2) 0.005(3)
C24 0.048(3) 0.034(3) 0.049(3) 0.006(2) 0.020(2) 0.013(2)
C25 0.043(3) 0.032(3) 0.038(3) 0.010(2) 0.012(2) 0.016(2)
C26 0.064(4) 0.035(3) 0.040(3) 0.014(2) 0.013(3) 0.014(3)
C27 0.070(4) 0.044(3) 0.047(3) 0.019(3) 0.025(3) 0.012(3)
C28 0.049(3) 0.051(4) 0.082(5) 0.013(3) 0.035(3) 0.003(3)
C29 0.038(3) 0.046(3) 0.066(4) 0.015(3) 0.004(3) 0.000(3)
C30 0.055(3) 0.034(3) 0.037(3) 0.010(2) 0.009(2) 0.005(3)
C31 0.092(6) 0.198(12) 0.070(5) 0.064(7) 0.014(5) 0.073(7)
C32 0.051(4) 0.075(5) 0.093(5) 0.033(4) 0.012(3) 0.034(4)
C33 0.052(4) 0.078(5) 0.086(5) -0.018(4) -0.018(4) 0.017(4)
C34 0.069(4) 0.050(4) 0.053(4) 0.005(3) -0.007(3) 0.014(3)
C35 0.065(4) 0.053(4) 0.107(6) -0.013(4) 0.035(4) 0.011(3)
C36 0.084(5) 0.043(3) 0.061(4) 0.019(3) 0.005(3) 0.026(3)
C37 0.073(4) 0.053(4) 0.045(3) 0.014(3) 0.017(3) 0.030(3)
C38 0.044(3) 0.058(4) 0.068(4) 0.015(3) 0.011(3) 0.024(3)
C39 0.067(4) 0.043(3) 0.042(3) 0.014(2) 0.019(3) 0.036(3)
C40 0.069(4) 0.033(3) 0.046(3) 0.006(2) 0.016(3) 0.021(3)
C41 0.066(4) 0.065(4) 0.042(3) 0.011(3) 0.014(3) 0.025(3)
C42 0.054(3) 0.046(3) 0.062(4) 0.012(3) 0.004(3) 0.011(3)

loop_
_atom_type_symbol
_atom_type_description
_atom_type_scat_dispersion_real
_atom_type_scat_dispersion_imag
_atom_type_scat_source
C C 0.0033 0.0016 'International Tables Vol C Tables 4.2.6.8 and 6.1.1.4'
H H 0.0000 0.0000 'International Tables Vol C Tables 4.2.6.8 and 6.1.1.4'
Fe Fe 0.3463 0.8444 'International Tables Vol C Tables 4.2.6.8 and 6.1.1.4'
P P 0.1023 0.0942 'International Tables Vol C Tables 4.2.6.8 and 6.1.1.4'
Li Li -0.0003 0.0001 'International Tables Vol C Tables 4.2.6.8 and 6.1.1.4'
N N 0.0061 0.0033 'International Tables Vol C Tables 4.2.6.8 and 6.1.1.4'

loop_
_geom_angle_atom_site_label_1
_geom_angle_atom_site_label_2
_geom_angle_atom_site_label_3
_geom_angle
C3 Fe1 C4 40.6(2)
C3 Fe1 C10 151.6(2)
C4 Fe1 C10 166.3(2)
C3 Fe1 C2 41.3(2)
C4 Fe1 C2 68.7(2)
C10 Fe1 C2 117.4(2)
C3 Fe1 C9 166.3(2)
C4 Fe1 C9 128.5(2)
C10 Fe1 C9 40.7(2)
C2 Fe1 C9 151.2(2)
C3 Fe1 C6 118.7(2)
C4 Fe1 C6 152.2(3)
C10 Fe1 C6 40.3(2)
C2 Fe1 C6 108.5(2)
C9 Fe1 C6 67.5(2)
C3 Fe1 C5 68.6(2)
C4 Fe1 C5 41.1(2)
C10 Fe1 C5 127.6(2)
C2 Fe1 C5 68.1(2)
C9 Fe1 C5 108.3(2)
C6 Fe1 C5 165.6(3)
C3 Fe1 C7 108.4(2)
C4 Fe1 C7 118.7(2)
C10 Fe1 C7 68.3(2)
C2 Fe1 C7 128.7(2)
C9 Fe1 C7 67.9(2)
C6 Fe1 C7 40.2(3)
C5 Fe1 C7 152.6(3)
C3 Fe1 C8 128.7(2)
C4 Fe1 C8 109.0(2)
C10 Fe1 C8 68.0(2)
C2 Fe1 C8 167.0(2)
C9 Fe1 C8 40.1(2)
C6 Fe1 C8 67.3(3)
C5 Fe1 C8 119.2(2)
C7 Fe1 C8 40.3(3)
C3 Fe1 C1 69.2(2)
C4 Fe1 C1 69.0(2)
C10 Fe1 C1 106.9(2)
C2 Fe1 C1 40.7(2)
C9 Fe1 C1 117.7(2)
C6 Fe1 C1 128.0(2)
C5 Fe1 C1 40.4(2)
C7 Fe1 C1 166.2(2)
C8 Fe1 C1 151.6(2)
C13 Fe2 C12 40.9(2)
C13 Fe2 C14 40.7(2)
C12 Fe2 C14 68.6(2)
C13 Fe2 C16 151.6(2)
C12 Fe2 C16 116.9(2)
C14 Fe2 C16 165.4(2)
C13 Fe2 C17 118.0(2)
C12 Fe2 C17 106.0(2)
C14 Fe2 C17 153.2(2)
C16 Fe2 C17 40.9(2)
C13 Fe2 C19 128.0(2)
C12 Fe2 C19 164.8(2)
C14 Fe2 C19 109.7(2)
C16 Fe2 C19 68.7(2)
C17 Fe2 C19 68.2(2)
C13 Fe2 C20 166.3(2)
C12 Fe2 C20 151.9(2)
C14 Fe2 C20 128.8(2)
C16 Fe2 C20 40.8(2)
C17 Fe2 C20 68.3(2)
C19 Fe2 C20 40.8(2)
C13 Fe2 C15 68.3(2)
C12 Fe2 C15 67.9(2)
C14 Fe2 C15 41.0(2)
C16 Fe2 C15 126.5(2)
C17 Fe2 C15 163.3(2)
C19 Fe2 C15 121.5(2)
C20 Fe2 C15 109.2(2)
C13 Fe2 C18 108.1(2)
C12 Fe2 C18 126.4(2)
C14 Fe2 C18 120.3(2)
C16 Fe2 C18 68.6(2)
C17 Fe2 C18 40.5(2)
C19 Fe2 C18 40.3(2)
C20 Fe2 C18 68.1(2)
C15 Fe2 C18 155.4(2)
C13 Fe2 C11 68.7(2)
C12 Fe2 C11 40.58(19)
C14 Fe2 C11 68.7(2)
C16 Fe2 C11 106.0(2)
C17 Fe2 C11 125.2(2)
C19 Fe2 C11 154.2(2)
C20 Fe2 C11 118.8(2)
C15 Fe2 C11 40.21(19)
C18 Fe2 C11 163.2(2)
C23 Fe3 C24 41.1(2)
C23 Fe3 C30 165.0(2)
C24 Fe3 C30 151.9(2)
C23 Fe3 C29 153.7(3)
C24 Fe3 C29 119.1(3)
C30 Fe3 C29 40.4(3)
C23 Fe3 C26 127.4(2)
C24 Fe3 C26 166.3(2)
C30 Fe3 C26 41.0(2)
C29 Fe3 C26 68.5(3)
C23 Fe3 C25 68.7(2)
C24 Fe3 C25 41.2(2)
C30 Fe3 C25 117.3(2)
C29 Fe3 C25 108.1(2)
C26 Fe3 C25 150.8(2)
C23 Fe3 C28 119.5(3)
C24 Fe3 C28 108.8(2)
C30 Fe3 C28 68.6(3)
C29 Fe3 C28 41.1(3)
C26 Fe3 C28 68.6(3)
C25 Fe3 C28 129.0(3)
C23 Fe3 C22 40.9(2)
C24 Fe3 C22 68.5(2)
C30 Fe3 C22 126.5(2)
C29 Fe3 C22 163.9(2)
C26 Fe3 C22 107.4(2)
C25 Fe3 C22 67.5(2)
C28 Fe3 C22 153.4(3)
C23 Fe3 C27 108.7(2)
C24 Fe3 C27 128.7(2)
C30 Fe3 C27 68.6(2)
C29 Fe3 C27 68.4(3)
C26 Fe3 C27 40.8(2)
C25 Fe3 C27 167.1(2)
C28 Fe3 C27 40.4(3)
C22 Fe3 C27 119.4(2)
C23 Fe3 C21 68.7(2)
C24 Fe3 C21 68.7(2)
C30 Fe3 C21 106.4(2)
C29 Fe3 C21 126.5(2)
C26 Fe3 C21 117.3(2)
C25 Fe3 C21 39.95(19)
C28 Fe3 C21 165.5(3)
C22 Fe3 C21 40.30(18)
C27 Fe3 C21 152.1(2)
C1 P1 P2 105.55(17)
C1 P1 P3 101.80(16)
P2 P1 P3 91.36(6)
C1 P1 Li1 148.4(2)
P2 P1 Li1 56.59(18)
P3 P1 Li1 57.28(16)
C11 P2 P1 104.22(16)
C11 P2 Li1 107.8(2)
P1 P2 Li1 76.06(19)
C21 P3 P1 103.74(16)
C21 P3 Li1 106.9(3)
P1 P3 Li1 74.95(19)
C21 P3 Li2 132.4(3)
P1 P3 Li2 84.1(2)
Li1 P3 Li2 120.3(3)
N1 Li1 N2 88.3(4)
N1 Li1 P2 127.7(4)
N2 Li1 P2 121.6(4)
N1 Li1 P3 125.2(4)
N2 Li1 P3 120.8(4)
P2 Li1 P3 78.1(2)
N1 Li1 P1 169.5(4)
N2 Li1 P1 102.2(3)
P2 Li1 P1 47.35(15)
P3 Li1 P1 47.77(14)
N3 Li2 N4 86.5(4)
N3 Li2 P3 113.1(4)
N4 Li2 P3 132.4(5)
N3 Li2 C1 131.8(5)
N4 Li2 C1 124.5(4)
P3 Li2 C1 74.8(3)
C31 N1 C32 110.9(6)
C31 N1 C33 114.6(7)
C32 N1 C33 107.3(6)
C31 N1 Li1 106.5(5)
C32 N1 Li1 115.7(5)
C33 N1 Li1 101.9(4)
C34 N2 C35 110.0(5)
C34 N2 C36 110.3(5)
C35 N2 C36 109.5(6)
C34 N2 Li1 103.2(4)
C35 N2 Li1 116.6(4)
C36 N2 Li1 107.0(4)
C37 N3 C39 110.2(4)
C37 N3 C38 109.0(5)
C39 N3 C38 109.4(4)
C37 N3 Li2 109.1(4)
C39 N3 Li2 103.9(4)
C38 N3 Li2 115.1(4)
C42 N4 C41 109.5(5)
C42 N4 C40 108.7(5)
C41 N4 C40 109.8(5)
C42 N4 Li2 119.0(4)
C41 N4 Li2 107.6(4)
C40 N4 Li2 101.8(4)
C5 C1 C2 106.7(4)
C5 C1 P1 128.5(4)
C2 C1 P1 124.8(4)
C5 C1 Fe1 69.1(3)
C2 C1 Fe1 68.6(3)
P1 C1 Fe1 127.6(2)
C5 C1 Li2 84.9(3)
C2 C1 Li2 98.4(4)
P1 C1 Li2 87.1(3)
Fe1 C1 Li2 144.8(3)
C1 C2 C3 108.6(5)
C1 C2 Fe1 70.7(3)
C3 C2 Fe1 68.9(3)
C1 C2 H2A 125.7
C3 C2 H2A 125.7
Fe1 C2 H2A 125.7
C4 C3 C2 107.9(5)
C4 C3 Fe1 70.1(3)
C2 C3 Fe1 69.8(3)
C4 C3 H3A 126.1
C2 C3 H3A 126.1
Fe1 C3 H3A 126.1
C3 C4 C5 107.8(5)
C3 C4 Fe1 69.3(3)
C5 C4 Fe1 69.9(3)
C3 C4 H4A 126.1
C5 C4 H4A 126.1
Fe1 C4 H4A 126.1
C1 C5 C4 109.0(5)
C1 C5 Fe1 70.5(3)
C4 C5 Fe1 69.0(3)
C1 C5 H5A 125.5
C4 C5 H5A 125.5
Fe1 C5 H5A 125.5
C10 C6 C7 109.2(5)
C10 C6 Fe1 69.5(3)
C7 C6 Fe1 70.1(3)
C10 C6 H6A 125.4
C7 C6 H6A 125.4
Fe1 C6 H6A 125.4
C6 C7 C8 107.2(6)
C6 C7 Fe1 69.7(3)
C8 C7 Fe1 70.0(3)
C6 C7 H7A 126.4
C8 C7 H7A 126.4
Fe1 C7 H7A 126.4
C9 C8 C7 108.3(6)
C9 C8 Fe1 69.4(3)
C7 C8 Fe1 69.7(3)
C9 C8 H8A 125.8
C7 C8 H8A 125.8
Fe1 C8 H8A 125.8
C8 C9 C10 108.3(5)
C8 C9 Fe1 70.5(3)
C10 C9 Fe1 69.5(3)
C8 C9 H9A 125.8
C10 C9 H9A 125.8
Fe1 C9 H9A 125.8
C6 C10 C9 107.0(5)
C6 C10 Fe1 70.2(3)
C9 C10 Fe1 69.8(3)
C6 C10 H10A 126.5
C9 C10 H10A 126.5
Fe1 C10 H10A 126.5
C15 C11 C12 105.4(4)
C15 C11 P2 131.8(4)
C12 C11 P2 122.8(4)
C15 C11 Fe2 67.9(3)
C12 C11 Fe2 66.9(3)
P2 C11 Fe2 127.0(3)
C13 C12 C11 109.5(5)
C13 C12 Fe2 69.3(3)
C11 C12 Fe2 72.5(3)
C13 C12 H12A 125.3
C11 C12 H12A 125.3
Fe2 C12 H12A 125.3
C14 C13 C12 108.2(4)
C14 C13 Fe2 70.0(3)
C12 C13 Fe2 69.8(3)
C14 C13 H13A 125.9
C12 C13 H13A 125.9
Fe2 C13 H13A 125.9
C13 C14 C15 107.3(5)
C13 C14 Fe2 69.3(3)
C15 C14 Fe2 70.2(3)
C13 C14 H14A 126.3
C15 C14 H14A 126.3
Fe2 C14 H14A 126.3
C11 C15 C14 109.6(4)
C11 C15 Fe2 71.9(3)
C14 C15 Fe2 68.8(3)
C11 C15 H15A 125.2
C14 C15 H15A 125.2
Fe2 C15 H15A 125.2
C20 C16 C17 107.5(5)
C20 C16 Fe2 70.0(3)
C17 C16 Fe2 69.7(3)
C20 C16 H16A 126.2
C17 C16 H16A 126.2
Fe2 C16 H16A 126.2
C18 C17 C16 108.4(5)
C18 C17 Fe2 70.5(3)
C16 C17 Fe2 69.4(3)
C18 C17 H17A 125.8
C16 C17 H17A 125.8
Fe2 C17 H17A 125.8
C19 C18 C17 107.7(5)
C19 C18 Fe2 69.1(3)
C17 C18 Fe2 69.0(3)
C19 C18 H18A 126.1
C17 C18 H18A 126.1
Fe2 C18 H18A 126.1
C18 C19 C20 108.3(5)
C18 C19 Fe2 70.5(3)
C20 C19 Fe2 69.8(3)
C18 C19 H19A 125.9
C20 C19 H19A 125.9
Fe2 C19 H19A 125.9
C16 C20 C19 108.0(5)
C16 C20 Fe2 69.2(3)
C19 C20 Fe2 69.5(3)
C16 C20 H20A 126.0
C19 C20 H20A 126.0
Fe2 C20 H20A 126.0
C25 C21 C22 105.4(4)
C25 C21 P3 131.2(4)
C22 C21 P3 123.0(4)
C25 C21 Fe3 67.4(3)
C22 C21 Fe3 67.3(3)
P3 C21 Fe3 134.2(2)
C23 C22 C21 109.9(4)
C23 C22 Fe3 68.9(3)
C21 C22 Fe3 72.4(3)
C23 C22 H22A 125.0
C21 C22 H22A 125.0
Fe3 C22 H22A 125.0
C22 C23 C24 107.5(5)
C22 C23 Fe3 70.2(3)
C24 C23 Fe3 69.6(3)
C22 C23 H23A 126.3
C24 C23 H23A 126.3
Fe3 C23 H23A 126.3
C23 C24 C25 107.1(4)
C23 C24 Fe3 69.4(3)
C25 C24 Fe3 69.9(3)
C23 C24 H24A 126.5
C25 C24 H24A 126.5
Fe3 C24 H24A 126.5
C21 C25 C24 110.0(5)
C21 C25 Fe3 72.6(3)
C24 C25 Fe3 68.9(3)
C21 C25 H25A 125.0
C24 C25 H25A 125.0
Fe3 C25 H25A 125.0
C30 C26 C27 107.7(5)
C30 C26 Fe3 69.3(3)
C27 C26 Fe3 70.3(3)
C30 C26 H26A 126.1
C27 C26 H26A 126.1
Fe3 C26 H26A 126.1
C28 C27 C26 108.0(6)
C28 C27 Fe3 69.4(3)
C26 C27 Fe3 68.9(3)
C28 C27 H27A 126.0
C26 C27 H27A 126.0
Fe3 C27 H27A 126.0
C27 C28 C29 107.6(6)
C27 C28 Fe3 70.2(3)
C29 C28 Fe3 69.1(3)
C27 C28 H28A 126.2
C29 C28 H28A 126.2
Fe3 C28 H28A 126.2
C30 C29 C28 108.4(6)
C30 C29 Fe3 69.7(3)
C28 C29 Fe3 69.8(3)
C30 C29 H29A 125.8
C28 C29 H29A 125.8
Fe3 C29 H29A 125.8
C29 C30 C26 108.3(5)
C29 C30 Fe3 70.0(3)
C26 C30 Fe3 69.7(3)
C29 C30 H30A 125.9
C26 C30 H30A 125.9
Fe3 C30 H30A 125.9
N1 C31 H31A 109.5
N1 C31 H31B 109.5
H31A C31 H31B 109.5
N1 C31 H31C 109.5
H31A C31 H31C 109.5
H31B C31 H31C 109.5
N1 C32 H32A 109.5
N1 C32 H32B 109.5
H32A C32 H32B 109.5
N1 C32 H32C 109.5
H32A C32 H32C 109.5
H32B C32 H32C 109.5
C34 C33 N1 113.1(6)
C34 C33 H33A 109.0
N1 C33 H33A 109.0
C34 C33 H33B 109.0
N1 C33 H33B 109.0
H33A C33 H33B 107.8
N2 C34 C33 112.8(6)
N2 C34 H34A 109.0
C33 C34 H34A 109.0
N2 C34 H34B 109.0
C33 C34 H34B 109.0
H34A C34 H34B 107.8
N2 C35 H35A 109.5
N2 C35 H35B 109.5
H35A C35 H35B 109.5
N2 C35 H35C 109.5
H35A C35 H35C 109.5
H35B C35 H35C 109.5
N2 C36 H36A 109.5
N2 C36 H36B 109.5
H36A C36 H36B 109.5
N2 C36 H36C 109.5
H36A C36 H36C 109.5
H36B C36 H36C 109.5
N3 C37 H37A 109.5
N3 C37 H37B 109.5
H37A C37 H37B 109.5
N3 C37 H37C 109.5
H37A C37 H37C 109.5
H37B C37 H37C 109.5
N3 C38 H38A 109.5
N3 C38 H38B 109.5
H38A C38 H38B 109.5
N3 C38 H38C 109.5
H38A C38 H38C 109.5
H38B C38 H38C 109.5
N3 C39 C40 111.1(4)
N3 C39 H39A 109.4
C40 C39 H39A 109.4
N3 C39 H39B 109.4
C40 C39 H39B 109.4
H39A C39 H39B 108.0
N4 C40 C39 111.7(4)
N4 C40 H40A 109.3
C39 C40 H40A 109.3
N4 C40 H40B 109.3
C39 C40 H40B 109.3
H40A C40 H40B 107.9
N4 C41 H41A 109.5
N4 C41 H41B 109.5
H41A C41 H41B 109.5
N4 C41 H41C 109.5
H41A C41 H41C 109.5
H41B C41 H41C 109.5
N4 C42 H42A 109.5
N4 C42 H42B 109.5
H42A C42 H42B 109.5
N4 C42 H42C 109.5
H42A C42 H42C 109.5
H42B C42 H42C 109.5

loop_
_geom_bond_atom_site_label_1
_geom_bond_atom_site_label_2
_geom_bond_distance
Fe1 C3 2.030(5)
Fe1 C4 2.039(5)
Fe1 C10 2.040(5)
Fe1 C2 2.042(5)
Fe1 C9 2.043(6)
Fe1 C6 2.049(5)
Fe1 C5 2.050(5)
Fe1 C7 2.053(6)
Fe1 C8 2.057(6)
Fe1 C1 2.069(5)
Fe2 C13 2.024(5)
Fe2 C12 2.032(5)
Fe2 C14 2.034(5)
Fe2 C16 2.036(5)
Fe2 C17 2.041(5)
Fe2 C19 2.043(5)
Fe2 C20 2.047(5)
Fe2 C15 2.052(5)
Fe2 C18 2.061(5)
Fe2 C11 2.106(5)
Fe3 C23 2.026(5)
Fe3 C24 2.028(5)
Fe3 C30 2.029(5)
Fe3 C29 2.032(6)
Fe3 C26 2.034(5)
Fe3 C25 2.042(5)
Fe3 C28 2.043(6)
Fe3 C22 2.043(5)
Fe3 C27 2.053(6)
Fe3 C21 2.110(5)
P1 C1 1.855(5)
P1 P2 2.1914(18)
P1 P3 2.2174(17)
P1 Li1 2.892(8)
P2 C11 1.819(5)
P2 Li1 2.487(9)
P3 C21 1.816(5)
P3 Li1 2.519(8)
P3 Li2 2.527(9)
Li1 N1 2.064(9)
Li1 N2 2.076(9)
Li2 N3 2.114(9)
Li2 N4 2.140(10)
Li2 C1 2.688(10)
N1 C31 1.446(10)
N1 C32 1.453(9)
N1 C33 1.501(9)
N2 C34 1.446(7)
N2 C35 1.453(8)
N2 C36 1.469(8)
N3 C37 1.459(7)
N3 C39 1.470(7)
N3 C38 1.479(7)
N4 C42 1.459(8)
N4 C41 1.465(8)
N4 C40 1.477(7)
C1 C5 1.423(7)
C1 C2 1.431(7)
C2 C3 1.436(8)
C2 H2A 1.0000
C3 C4 1.411(9)
C3 H3A 1.0000
C4 C5 1.436(8)
C4 H4A 1.0000
C5 H5A 1.0000
C6 C10 1.409(8)
C6 C7 1.410(9)
C6 H6A 1.0000
C7 C8 1.414(9)
C7 H7A 1.0000
C8 C9 1.407(9)
C8 H8A 1.0000
C9 C10 1.421(8)
C9 H9A 1.0000
C10 H10A 1.0000
C11 C15 1.430(7)
C11 C12 1.437(7)
C12 C13 1.417(8)
C12 H12A 1.0000
C13 C14 1.411(8)
C13 H13A 1.0000
C14 C15 1.430(7)
C14 H14A 1.0000
C15 H15A 1.0000
C16 C20 1.422(8)
C16 C17 1.424(8)
C16 H16A 1.0000
C17 C18 1.421(8)
C17 H17A 1.0000
C18 C19 1.416(8)
C18 H18A 1.0000
C19 C20 1.424(8)
C19 H19A 1.0000
C20 H20A 1.0000
C21 C25 1.420(7)
C21 C22 1.432(7)
C22 C23 1.420(8)
C22 H22A 1.0000
C23 C24 1.422(8)
C23 H23A 1.0000
C24 C25 1.431(7)
C24 H24A 1.0000
C25 H25A 1.0000
C26 C30 1.422(8)
C26 C27 1.425(8)
C26 H26A 1.0000
C27 C28 1.413(10)
C27 H27A 1.0000
C28 C29 1.431(10)
C28 H28A 1.0000
C29 C30 1.401(9)
C29 H29A 1.0000
C30 H30A 1.0000
C31 H31A 0.9800
C31 H31B 0.9800
C31 H31C 0.9800
C32 H32A 0.9800
C32 H32B 0.9800
C32 H32C 0.9800
C33 C34 1.452(10)
C33 H33A 0.9900
C33 H33B 0.9900
C34 H34A 0.9900
C34 H34B 0.9900
C35 H35A 0.9800
C35 H35B 0.9800
C35 H35C 0.9800
C36 H36A 0.9800
C36 H36B 0.9800
C36 H36C 0.9800
C37 H37A 0.9800
C37 H37B 0.9800
C37 H37C 0.9800
C38 H38A 0.9800
C38 H38B 0.9800
C38 H38C 0.9800
C39 C40 1.510(8)
C39 H39A 0.9900
C39 H39B 0.9900
C40 H40A 0.9900
C40 H40B 0.9900
C41 H41A 0.9800
C41 H41B 0.9800
C41 H41C 0.9800
C42 H42A 0.9800
C42 H42B 0.9800
C42 H42C 0.9800

loop_
_geom_torsion_atom_site_label_1
_geom_torsion_atom_site_label_2
_geom_torsion_atom_site_label_3
_geom_torsion_atom_site_label_4
_geom_torsion
C1 P1 P2 C11 103.7(2)
P3 P1 P2 C11 -153.64(17)
Li1 P1 P2 C11 -105.2(3)
C1 P1 P2 Li1 -151.1(2)
P3 P1 P2 Li1 -48.4(2)
C1 P1 P3 C21 -101.7(2)
P2 P1 P3 C21 152.12(16)
Li1 P1 P3 C21 104.2(3)
C1 P1 P3 Li1 154.1(3)
P2 P1 P3 Li1 47.9(2)
C1 P1 P3 Li2 30.6(3)
P2 P1 P3 Li2 -75.6(2)
Li1 P1 P3 Li2 -123.5(3)
C11 P2 Li1 N1 -91.4(5)
P1 P2 Li1 N1 167.9(5)
C11 P2 Li1 N2 24.0(5)
P1 P2 Li1 N2 -76.7(4)
C11 P2 Li1 P3 143.0(2)
P1 P2 Li1 P3 42.29(13)
C11 P2 Li1 P1 100.72(18)
C21 P3 Li1 N1 90.0(5)
P1 P3 Li1 N1 -169.9(5)
Li2 P3 Li1 N1 -96.2(5)
C21 P3 Li1 N2 -22.2(5)
P1 P3 Li1 N2 77.9(4)
Li2 P3 Li1 N2 151.6(4)
C21 P3 Li1 P2 -142.0(2)
P1 P3 Li1 P2 -41.94(13)
Li2 P3 Li1 P2 31.8(3)
C21 P3 Li1 P1 -100.09(18)
Li2 P3 Li1 P1 73.8(3)
C1 P1 Li1 N1 -3(3)
P2 P1 Li1 N1 -66(2)
P3 P1 Li1 N1 51(2)
C1 P1 Li1 N2 -175.4(3)
P2 P1 Li1 N2 122.0(3)
P3 P1 Li1 N2 -120.8(4)
C1 P1 Li1 P2 62.7(4)
P3 P1 Li1 P2 117.2(2)
C1 P1 Li1 P3 -54.5(5)
P2 P1 Li1 P3 -117.2(2)
C21 P3 Li2 N3 -148.2(3)
P1 P3 Li2 N3 108.6(4)
Li1 P3 Li2 N3 39.8(5)
C21 P3 Li2 N4 -40.8(7)
P1 P3 Li2 N4 -144.0(5)
Li1 P3 Li2 N4 147.2(5)
C21 P3 Li2 C1 82.4(4)
P1 P3 Li2 C1 -20.89(17)
Li1 P3 Li2 C1 -89.6(3)
N2 Li1 N1 C31 108.5(6)
P2 Li1 N1 C31 -121.8(7)
P3 Li1 N1 C31 -18.8(8)
P1 Li1 N1 C31 -64(2)
N2 Li1 N1 C32 -127.8(5)
P2 Li1 N1 C32 1.9(7)
P3 Li1 N1 C32 104.9(6)
P1 Li1 N1 C32 60(2)
N2 Li1 N1 C33 -11.8(5)
P2 Li1 N1 C33 117.8(6)
P3 Li1 N1 C33 -139.1(6)
P1 Li1 N1 C33 176(2)
N1 Li1 N2 C34 -13.3(5)
P2 Li1 N2 C34 -147.6(5)
P3 Li1 N2 C34 117.6(5)
P1 Li1 N2 C34 165.3(4)
N1 Li1 N2 C35 -134.0(6)
P2 Li1 N2 C35 91.7(6)
P3 Li1 N2 C35 -3.2(7)
P1 Li1 N2 C35 44.6(6)
N1 Li1 N2 C36 103.1(5)
P2 Li1 N2 C36 -31.2(6)
P3 Li1 N2 C36 -126.1(5)
P1 Li1 N2 C36 -78.3(4)
N4 Li2 N3 C37 105.2(4)
P3 Li2 N3 C37 -119.7(5)
C1 Li2 N3 C37 -29.8(7)
N4 Li2 N3 C39 -12.2(5)
P3 Li2 N3 C39 122.8(4)
C1 Li2 N3 C39 -147.3(5)
N4 Li2 N3 C38 -131.9(4)
P3 Li2 N3 C38 3.2(6)
C1 Li2 N3 C38 93.1(6)
N3 Li2 N4 C42 -135.3(5)
P3 Li2 N4 C42 106.3(6)
C1 Li2 N4 C42 5.0(7)
N3 Li2 N4 C41 99.6(4)
P3 Li2 N4 C41 -18.9(7)
C1 Li2 N4 C41 -120.2(5)
N3 Li2 N4 C40 -15.9(5)
P3 Li2 N4 C40 -134.4(5)
C1 Li2 N4 C40 124.4(5)
P2 P1 C1 C5 -14.8(5)
P3 P1 C1 C5 -109.6(4)
Li1 P1 C1 C5 -65.2(7)
P2 P1 C1 C2 164.5(4)
P3 P1 C1 C2 69.8(4)
Li1 P1 C1 C2 114.2(5)
P2 P1 C1 Fe1 -106.9(3)
P3 P1 C1 Fe1 158.3(3)
Li1 P1 C1 Fe1 -157.3(3)
P2 P1 C1 Li2 66.3(2)
P3 P1 C1 Li2 -28.5(2)
Li1 P1 C1 Li2 16.0(5)
C3 Fe1 C1 C5 81.0(3)
C4 Fe1 C1 C5 37.4(3)
C10 Fe1 C1 C5 -128.8(3)
C2 Fe1 C1 C5 118.8(4)
C9 Fe1 C1 C5 -86.0(4)
C6 Fe1 C1 C5 -168.1(3)
C7 Fe1 C1 C5 163.6(9)
C8 Fe1 C1 C5 -53.8(6)
C3 Fe1 C1 C2 -37.7(3)
C4 Fe1 C1 C2 -81.3(3)
C10 Fe1 C1 C2 112.5(3)
C9 Fe1 C1 C2 155.2(3)
C6 Fe1 C1 C2 73.1(4)
C5 Fe1 C1 C2 -118.8(4)
C7 Fe1 C1 C2 44.8(10)
C8 Fe1 C1 C2 -172.5(4)
C3 Fe1 C1 P1 -155.9(4)
C4 Fe1 C1 P1 160.5(4)
C10 Fe1 C1 P1 -5.7(4)
C2 Fe1 C1 P1 -118.1(5)
C9 Fe1 C1 P1 37.1(4)
C6 Fe1 C1 P1 -45.0(4)
C5 Fe1 C1 P1 123.1(5)
C7 Fe1 C1 P1 -73.3(10)
C8 Fe1 C1 P1 69.3(6)
C3 Fe1 C1 Li2 35.9(5)
C4 Fe1 C1 Li2 -7.7(5)
C10 Fe1 C1 Li2 -173.9(5)
C2 Fe1 C1 Li2 73.6(6)
C9 Fe1 C1 Li2 -131.2(5)
C6 Fe1 C1 Li2 146.8(5)
C5 Fe1 C1 Li2 -45.1(5)
C7 Fe1 C1 Li2 118.4(10)
C8 Fe1 C1 Li2 -98.9(7)
N3 Li2 C1 C5 46.6(6)
N4 Li2 C1 C5 -74.5(6)
P3 Li2 C1 C5 154.2(4)
N3 Li2 C1 C2 152.8(6)
N4 Li2 C1 C2 31.7(6)
P3 Li2 C1 C2 -99.6(4)
N3 Li2 C1 P1 -82.4(6)
N4 Li2 C1 P1 156.4(5)
P3 Li2 C1 P1 25.1(2)
N3 Li2 C1 Fe1 88.2(7)
N4 Li2 C1 Fe1 -32.9(8)
P3 Li2 C1 Fe1 -164.2(4)
C5 C1 C2 C3 -0.2(5)
P1 C1 C2 C3 -179.6(4)
Fe1 C1 C2 C3 58.6(3)
Li2 C1 C2 C3 -87.4(4)
C5 C1 C2 Fe1 -58.8(3)
P1 C1 C2 Fe1 121.8(4)
Li2 C1 C2 Fe1 -146.0(3)
C3 Fe1 C2 C1 119.9(4)
C4 Fe1 C2 C1 82.1(3)
C10 Fe1 C2 C1 -84.4(3)
C9 Fe1 C2 C1 -50.5(6)
C6 Fe1 C2 C1 -127.3(3)
C5 Fe1 C2 C1 37.8(3)
C7 Fe1 C2 C1 -167.5(3)
C8 Fe1 C2 C1 164.0(10)
C4 Fe1 C2 C3 -37.7(3)
C10 Fe1 C2 C3 155.7(3)
C9 Fe1 C2 C3 -170.4(4)
C6 Fe1 C2 C3 112.8(4)
C5 Fe1 C2 C3 -82.1(3)
C7 Fe1 C2 C3 72.6(4)
C8 Fe1 C2 C3 44.1(11)
C1 Fe1 C2 C3 -119.9(4)
C1 C2 C3 C4 0.3(6)
Fe1 C2 C3 C4 60.0(4)
C1 C2 C3 Fe1 -59.7(3)
C10 Fe1 C3 C4 -168.9(4)
C2 Fe1 C3 C4 -118.8(5)
C9 Fe1 C3 C4 41.3(11)
C6 Fe1 C3 C4 155.6(4)
C5 Fe1 C3 C4 -38.1(3)
C7 Fe1 C3 C4 112.9(4)
C8 Fe1 C3 C4 72.8(4)
C1 Fe1 C3 C4 -81.5(3)
C4 Fe1 C3 C2 118.8(5)
C10 Fe1 C3 C2 -50.2(6)
C9 Fe1 C3 C2 160.1(9)
C6 Fe1 C3 C2 -85.6(4)
C5 Fe1 C3 C2 80.7(3)
C7 Fe1 C3 C2 -128.3(3)
C8 Fe1 C3 C2 -168.4(3)
C1 Fe1 C3 C2 37.2(3)
C2 C3 C4 C5 -0.3(6)
Fe1 C3 C4 C5 59.5(4)
C2 C3 C4 Fe1 -59.8(4)
C10 Fe1 C4 C3 157.2(9)
C2 Fe1 C4 C3 38.4(3)
C9 Fe1 C4 C3 -168.5(3)
C6 Fe1 C4 C3 -51.0(6)
C5 Fe1 C4 C3 119.1(5)
C7 Fe1 C4 C3 -85.0(4)
C8 Fe1 C4 C3 -128.0(3)
C1 Fe1 C4 C3 82.2(3)
C3 Fe1 C4 C5 -119.1(5)
C10 Fe1 C4 C5 38.2(11)
C2 Fe1 C4 C5 -80.7(3)
C9 Fe1 C4 C5 72.4(4)
C6 Fe1 C4 C5 -170.1(5)
C7 Fe1 C4 C5 155.9(3)
C8 Fe1 C4 C5 113.0(4)
C1 Fe1 C4 C5 -36.8(3)
C2 C1 C5 C4 0.0(6)
P1 C1 C5 C4 179.4(4)
Fe1 C1 C5 C4 -58.5(4)
Li2 C1 C5 C4 97.3(4)
C2 C1 C5 Fe1 58.5(3)
P1 C1 C5 Fe1 -122.1(4)
Li2 C1 C5 Fe1 155.8(3)
C3 C4 C5 C1 0.2(6)
Fe1 C4 C5 C1 59.4(3)
C3 C4 C5 Fe1 -59.2(4)
C3 Fe1 C5 C1 -82.7(3)
C4 Fe1 C5 C1 -120.3(5)
C10 Fe1 C5 C1 70.3(4)
C2 Fe1 C5 C1 -38.1(3)
C9 Fe1 C5 C1 111.5(3)
C6 Fe1 C5 C1 40.8(10)
C7 Fe1 C5 C1 -171.5(5)
C8 Fe1 C5 C1 153.9(3)
C3 Fe1 C5 C4 37.6(3)
C10 Fe1 C5 C4 -169.4(4)
C2 Fe1 C5 C4 82.2(4)
C9 Fe1 C5 C4 -128.2(4)
C6 Fe1 C5 C4 161.1(9)
C7 Fe1 C5 C4 -51.2(6)
C8 Fe1 C5 C4 -85.8(4)
C1 Fe1 C5 C4 120.3(5)
C3 Fe1 C6 C10 154.7(3)
C4 Fe1 C6 C10 -170.1(5)
C2 Fe1 C6 C10 110.8(4)
C9 Fe1 C6 C10 -38.7(4)
C5 Fe1 C6 C10 37.1(11)
C7 Fe1 C6 C10 -120.5(5)
C8 Fe1 C6 C10 -82.3(4)
C1 Fe1 C6 C10 69.6(4)
C3 Fe1 C6 C7 -84.7(4)
C4 Fe1 C6 C7 -49.5(7)
C10 Fe1 C6 C7 120.5(5)
C2 Fe1 C6 C7 -128.7(4)
C9 Fe1 C6 C7 81.8(4)
C5 Fe1 C6 C7 157.6(8)
C8 Fe1 C6 C7 38.2(4)
C1 Fe1 C6 C7 -169.9(3)
C10 C6 C7 C8 -1.6(6)
Fe1 C6 C7 C8 -60.3(4)
C10 C6 C7 Fe1 58.7(4)
C3 Fe1 C7 C6 113.1(4)
C4 Fe1 C7 C6 156.1(4)
C10 Fe1 C7 C6 -36.9(4)
C2 Fe1 C7 C6 71.5(4)
C9 Fe1 C7 C6 -80.9(4)
C5 Fe1 C7 C6 -168.1(5)
C8 Fe1 C7 C6 -118.1(5)
C1 Fe1 C7 C6 35.4(11)
C3 Fe1 C7 C8 -128.9(4)
C4 Fe1 C7 C8 -85.8(4)
C10 Fe1 C7 C8 81.2(4)
C2 Fe1 C7 C8 -170.4(3)
C9 Fe1 C7 C8 37.1(4)
C6 Fe1 C7 C8 118.1(5)
C5 Fe1 C7 C8 -50.1(7)
C1 Fe1 C7 C8 153.5(8)
C6 C7 C8 C9 1.3(6)
Fe1 C7 C8 C9 -58.8(4)
C6 C7 C8 Fe1 60.1(4)
C3 Fe1 C8 C9 -169.0(3)
C4 Fe1 C8 C9 -127.9(4)
C10 Fe1 C8 C9 37.9(3)
C2 Fe1 C8 C9 154.9(9)
C6 Fe1 C8 C9 81.6(4)
C5 Fe1 C8 C9 -84.0(4)
C7 Fe1 C8 C9 119.8(5)
C1 Fe1 C8 C9 -47.2(6)
C3 Fe1 C8 C7 71.2(5)
C4 Fe1 C8 C7 112.3(4)
C10 Fe1 C8 C7 -81.9(4)
C2 Fe1 C8 C7 35.2(12)
C9 Fe1 C8 C7 -119.8(5)
C6 Fe1 C8 C7 -38.2(4)
C5 Fe1 C8 C7 156.2(4)
C1 Fe1 C8 C7 -167.0(4)
C7 C8 C9 C10 -0.4(6)
Fe1 C8 C9 C10 -59.4(4)
C7 C8 C9 Fe1 59.0(4)
C3 Fe1 C9 C8 39.2(11)
C4 Fe1 C9 C8 72.5(4)
C10 Fe1 C9 C8 -119.2(5)
C2 Fe1 C9 C8 -168.6(4)
C6 Fe1 C9 C8 -80.9(4)
C5 Fe1 C9 C8 113.8(4)
C7 Fe1 C9 C8 -37.3(4)
C1 Fe1 C9 C8 156.8(3)
C3 Fe1 C9 C10 158.4(9)
C4 Fe1 C9 C10 -168.2(3)
C2 Fe1 C9 C10 -49.4(6)
C6 Fe1 C9 C10 38.3(4)
C5 Fe1 C9 C10 -126.9(3)
C7 Fe1 C9 C10 82.0(4)
C8 Fe1 C9 C10 119.2(5)
C1 Fe1 C9 C10 -84.0(4)
C7 C6 C10 C9 1.4(6)
Fe1 C6 C10 C9 60.4(4)
C7 C6 C10 Fe1 -59.0(4)
C8 C9 C10 C6 -0.6(6)
Fe1 C9 C10 C6 -60.6(4)
C8 C9 C10 Fe1 60.1(4)
C3 Fe1 C10 C6 -51.9(6)
C4 Fe1 C10 C6 160.1(9)
C2 Fe1 C10 C6 -86.7(4)
C9 Fe1 C10 C6 117.6(5)
C5 Fe1 C10 C6 -169.1(4)
C7 Fe1 C10 C6 36.8(4)
C8 Fe1 C10 C6 80.3(4)
C1 Fe1 C10 C6 -129.4(4)
C3 Fe1 C10 C9 -169.5(4)
C4 Fe1 C10 C9 42.5(11)
C2 Fe1 C10 C9 155.7(3)
C6 Fe1 C10 C9 -117.6(5)
C5 Fe1 C10 C9 73.3(4)
C7 Fe1 C10 C9 -80.8(4)
C8 Fe1 C10 C9 -37.3(4)
C1 Fe1 C10 C9 112.9(3)
P1 P2 C11 C15 -23.8(5)
Li1 P2 C11 C15 -103.4(5)
P1 P2 C11 C12 159.5(4)
Li1 P2 C11 C12 79.9(5)
P1 P2 C11 Fe2 -116.1(3)
Li1 P2 C11 Fe2 164.2(3)
C13 Fe2 C11 C15 81.3(3)
C12 Fe2 C11 C15 119.0(4)
C14 Fe2 C11 C15 37.4(3)
C16 Fe2 C11 C15 -128.2(3)
C17 Fe2 C11 C15 -168.7(3)
C19 Fe2 C11 C15 -54.1(6)
C20 Fe2 C11 C15 -86.1(3)
C18 Fe2 C11 C15 163.2(7)
C13 Fe2 C11 C12 -37.7(3)
C14 Fe2 C11 C12 -81.5(3)
C16 Fe2 C11 C12 112.8(3)
C17 Fe2 C11 C12 72.3(4)
C19 Fe2 C11 C12 -173.1(5)
C20 Fe2 C11 C12 154.9(3)
C15 Fe2 C11 C12 -119.0(4)
C18 Fe2 C11 C12 44.3(8)
C13 Fe2 C11 P2 -152.3(4)
C12 Fe2 C11 P2 -114.6(4)
C14 Fe2 C11 P2 163.9(4)
C16 Fe2 C11 P2 -1.8(4)
C17 Fe2 C11 P2 -42.3(4)
C19 Fe2 C11 P2 72.3(6)
C20 Fe2 C11 P2 40.4(4)
C15 Fe2 C11 P2 126.5(5)
C18 Fe2 C11 P2 -70.3(8)
C15 C11 C12 C13 2.4(6)
P2 C11 C12 C13 179.9(4)
Fe2 C11 C12 C13 59.6(4)
C15 C11 C12 Fe2 -57.2(3)
P2 C11 C12 Fe2 120.3(4)
C14 Fe2 C12 C13 -37.7(3)
C16 Fe2 C12 C13 157.1(3)
C17 Fe2 C12 C13 114.5(3)
C19 Fe2 C12 C13 48.9(9)
C20 Fe2 C12 C13 -171.6(4)
C15 Fe2 C12 C13 -82.0(3)
C18 Fe2 C12 C13 74.9(4)
C11 Fe2 C12 C13 -119.5(4)
C13 Fe2 C12 C11 119.5(4)
C14 Fe2 C12 C11 81.9(3)
C16 Fe2 C12 C11 -83.3(3)
C17 Fe2 C12 C11 -125.9(3)
C19 Fe2 C12 C11 168.5(7)
C20 Fe2 C12 C11 -52.1(6)
C15 Fe2 C12 C11 37.6(3)
C18 Fe2 C12 C11 -165.5(3)
C11 C12 C13 C14 -1.9(6)
Fe2 C12 C13 C14 59.7(4)
C11 C12 C13 Fe2 -61.6(4)
C12 Fe2 C13 C14 -119.2(4)
C16 Fe2 C13 C14 -166.0(4)
C17 Fe2 C13 C14 158.7(3)
C19 Fe2 C13 C14 75.4(4)
C20 Fe2 C13 C14 43.9(10)
C15 Fe2 C13 C14 -38.4(3)
C18 Fe2 C13 C14 115.7(3)
C11 Fe2 C13 C14 -81.8(3)
C14 Fe2 C13 C12 119.2(4)
C16 Fe2 C13 C12 -46.8(6)
C17 Fe2 C13 C12 -82.1(3)
C19 Fe2 C13 C12 -165.4(3)
C20 Fe2 C13 C12 163.1(8)
C15 Fe2 C13 C12 80.8(3)
C18 Fe2 C13 C12 -125.1(3)
C11 Fe2 C13 C12 37.4(3)
C12 C13 C14 C15 0.5(6)
Fe2 C13 C14 C15 60.2(3)
C12 C13 C14 Fe2 -59.6(4)
C12 Fe2 C14 C13 37.9(3)
C16 Fe2 C14 C13 152.8(8)
C17 Fe2 C14 C13 -45.3(6)
C19 Fe2 C14 C13 -125.9(3)
C20 Fe2 C14 C13 -167.9(3)
C15 Fe2 C14 C13 118.4(4)
C18 Fe2 C14 C13 -82.7(4)
C11 Fe2 C14 C13 81.6(3)
C13 Fe2 C14 C15 -118.4(4)
C12 Fe2 C14 C15 -80.5(3)
C16 Fe2 C14 C15 34.4(10)
C17 Fe2 C14 C15 -163.7(4)
C19 Fe2 C14 C15 115.7(3)
C20 Fe2 C14 C15 73.8(4)
C18 Fe2 C14 C15 159.0(3)
C11 Fe2 C14 C15 -36.8(3)
C12 C11 C15 C14 -2.1(5)
P2 C11 C15 C14 -179.2(4)
Fe2 C11 C15 C14 -58.7(3)
C12 C11 C15 Fe2 56.6(3)
P2 C11 C15 Fe2 -120.5(4)
C13 C14 C15 C11 1.0(6)
Fe2 C14 C15 C11 60.6(3)
C13 C14 C15 Fe2 -59.6(3)
C13 Fe2 C15 C11 -82.2(3)
C12 Fe2 C15 C11 -37.9(3)
C14 Fe2 C15 C11 -120.3(4)
C16 Fe2 C15 C11 69.9(4)
C17 Fe2 C15 C11 33.6(8)
C19 Fe2 C15 C11 155.6(3)
C20 Fe2 C15 C11 112.2(3)
C18 Fe2 C15 C11 -168.5(5)
C13 Fe2 C15 C14 38.1(3)
C12 Fe2 C15 C14 82.4(3)
C16 Fe2 C15 C14 -169.8(3)
C17 Fe2 C15 C14 153.9(7)
C19 Fe2 C15 C14 -84.2(4)
C20 Fe2 C15 C14 -127.5(3)
C18 Fe2 C15 C14 -48.2(6)
C11 Fe2 C15 C14 120.3(4)
C13 Fe2 C16 C20 -169.6(4)
C12 Fe2 C16 C20 158.0(3)
C14 Fe2 C16 C20 49.2(10)
C17 Fe2 C16 C20 -118.4(5)
C19 Fe2 C16 C20 -37.5(3)
C15 Fe2 C16 C20 76.7(4)
C18 Fe2 C16 C20 -81.0(4)
C11 Fe2 C16 C20 115.8(3)
C13 Fe2 C16 C17 -51.2(6)
C12 Fe2 C16 C17 -83.6(3)
C14 Fe2 C16 C17 167.6(8)
C19 Fe2 C16 C17 80.9(3)
C20 Fe2 C16 C17 118.4(5)
C15 Fe2 C16 C17 -164.9(3)
C18 Fe2 C16 C17 37.4(3)
C11 Fe2 C16 C17 -125.8(3)
C20 C16 C17 C18 0.2(6)
Fe2 C16 C17 C18 -59.9(4)
C20 C16 C17 Fe2 60.1(4)
C13 Fe2 C17 C18 -85.4(4)
C12 Fe2 C17 C18 -127.8(3)
C14 Fe2 C17 C18 -53.7(6)
C16 Fe2 C17 C18 119.5(5)
C19 Fe2 C17 C18 37.3(3)
C20 Fe2 C17 C18 81.3(4)
C15 Fe2 C17 C18 166.1(7)
C11 Fe2 C17 C18 -168.0(3)
C13 Fe2 C17 C16 155.2(3)
C12 Fe2 C17 C16 112.7(3)
C14 Fe2 C17 C16 -173.1(5)
C19 Fe2 C17 C16 -82.2(3)
C20 Fe2 C17 C16 -38.2(3)
C15 Fe2 C17 C16 46.6(8)
C18 Fe2 C17 C16 -119.5(5)
C11 Fe2 C17 C16 72.6(4)
C16 C17 C18 C19 0.8(6)
Fe2 C17 C18 C19 -58.4(4)
C16 C17 C18 Fe2 59.2(4)
C13 Fe2 C18 C19 -128.1(3)
C12 Fe2 C18 C19 -169.8(3)
C14 Fe2 C18 C19 -85.2(4)
C16 Fe2 C18 C19 82.0(4)
C17 Fe2 C18 C19 119.7(5)
C20 Fe2 C18 C19 38.0(3)
C15 Fe2 C18 C19 -50.7(6)
C11 Fe2 C18 C19 155.9(6)
C13 Fe2 C18 C17 112.2(3)
C12 Fe2 C18 C17 70.5(4)
C14 Fe2 C18 C17 155.1(3)
C16 Fe2 C18 C17 -37.8(3)
C19 Fe2 C18 C17 -119.7(5)
C20 Fe2 C18 C17 -81.8(4)
C15 Fe2 C18 C17 -170.4(4)
C11 Fe2 C18 C17 36.2(9)
C17 C18 C19 C20 -1.5(6)
Fe2 C18 C19 C20 -59.8(4)
C17 C18 C19 Fe2 58.3(3)
C13 Fe2 C19 C18 71.9(4)
C12 Fe2 C19 C18 33.0(10)
C14 Fe2 C19 C18 113.9(3)
C16 Fe2 C19 C18 -81.5(3)
C17 Fe2 C19 C18 -37.4(3)
C20 Fe2 C19 C18 -119.0(5)
C15 Fe2 C19 C18 157.8(3)
C11 Fe2 C19 C18 -164.3(4)
C13 Fe2 C19 C20 -169.1(3)
C12 Fe2 C19 C20 152.1(8)
C14 Fe2 C19 C20 -127.0(3)
C16 Fe2 C19 C20 37.5(3)
C17 Fe2 C19 C20 81.6(3)
C15 Fe2 C19 C20 -83.1(4)
C18 Fe2 C19 C20 119.0(5)
C11 Fe2 C19 C20 -45.3(6)
C17 C16 C20 C19 -1.1(6)
Fe2 C16 C20 C19 58.8(4)
C17 C16 C20 Fe2 -59.9(4)
C18 C19 C20 C16 1.6(6)
Fe2 C19 C20 C16 -58.7(4)
C18 C19 C20 Fe2 60.3(4)
C13 Fe2 C20 C16 158.7(8)
C12 Fe2 C20 C16 -45.2(6)
C14 Fe2 C20 C16 -165.9(3)
C17 Fe2 C20 C16 38.3(3)
C19 Fe2 C20 C16 119.7(5)
C15 Fe2 C20 C16 -124.0(3)
C18 Fe2 C20 C16 82.1(4)
C11 Fe2 C20 C16 -81.0(4)
C13 Fe2 C20 C19 39.0(10)
C12 Fe2 C20 C19 -164.8(4)
C14 Fe2 C20 C19 74.5(4)
C16 Fe2 C20 C19 -119.7(5)
C17 Fe2 C20 C19 -81.4(3)
C15 Fe2 C20 C19 116.3(3)
C18 Fe2 C20 C19 -37.6(3)
C11 Fe2 C20 C19 159.3(3)
P1 P3 C21 C25 8.5(5)
Li1 P3 C21 C25 86.7(5)
Li2 P3 C21 C25 -86.1(6)
P1 P3 C21 C22 -163.9(4)
Li1 P3 C21 C22 -85.7(4)
Li2 P3 C21 C22 101.5(5)
P1 P3 C21 Fe3 106.6(3)
Li1 P3 C21 Fe3 -175.2(3)
Li2 P3 C21 Fe3 12.0(5)
C23 Fe3 C21 C25 -81.8(3)
C24 Fe3 C21 C25 -37.6(3)
C30 Fe3 C21 C25 113.2(3)
C29 Fe3 C21 C25 73.6(4)
C26 Fe3 C21 C25 156.0(3)
C28 Fe3 C21 C25 45.4(10)
C22 Fe3 C21 C25 -119.1(4)
C27 Fe3 C21 C25 -171.8(5)
C23 Fe3 C21 C22 37.3(3)
C24 Fe3 C21 C22 81.5(3)
C30 Fe3 C21 C22 -127.7(3)
C29 Fe3 C21 C22 -167.3(3)
C26 Fe3 C21 C22 -84.9(3)
C25 Fe3 C21 C22 119.1(4)
C28 Fe3 C21 C22 164.4(9)
C27 Fe3 C21 C22 -52.7(6)
C23 Fe3 C21 P3 151.9(4)
C24 Fe3 C21 P3 -163.8(4)
C30 Fe3 C21 P3 -13.1(4)
C29 Fe3 C21 P3 -52.7(5)
C26 Fe3 C21 P3 29.8(4)
C25 Fe3 C21 P3 -126.3(5)
C28 Fe3 C21 P3 -80.9(10)
C22 Fe3 C21 P3 114.7(5)
C27 Fe3 C21 P3 62.0(6)
C25 C21 C22 C23 -2.0(6)
P3 C21 C22 C23 172.1(4)
Fe3 C21 C22 C23 -58.9(4)
C25 C21 C22 Fe3 56.9(3)
P3 C21 C22 Fe3 -129.0(3)
C24 Fe3 C22 C23 38.4(3)
C30 Fe3 C22 C23 -168.9(3)
C29 Fe3 C22 C23 160.0(8)
C26 Fe3 C22 C23 -127.7(3)
C25 Fe3 C22 C23 83.0(3)
C28 Fe3 C22 C23 -50.9(7)
C27 Fe3 C22 C23 -84.9(4)
C21 Fe3 C22 C23 120.4(4)
C23 Fe3 C22 C21 -120.4(4)
C24 Fe3 C22 C21 -82.0(3)
C30 Fe3 C22 C21 70.7(4)
C29 Fe3 C22 C21 39.6(9)
C26 Fe3 C22 C21 111.9(3)
C25 Fe3 C22 C21 -37.4(3)
C28 Fe3 C22 C21 -171.3(5)
C27 Fe3 C22 C21 154.7(3)
C21 C22 C23 C24 1.1(6)
Fe3 C22 C23 C24 -59.8(4)
C21 C22 C23 Fe3 61.0(4)
C24 Fe3 C23 C22 -118.3(4)
C30 Fe3 C23 C22 36.9(10)
C29 Fe3 C23 C22 -167.6(5)
C26 Fe3 C23 C22 72.0(4)
C25 Fe3 C23 C22 -79.8(3)
C28 Fe3 C23 C22 156.5(3)
C27 Fe3 C23 C22 113.6(3)
C21 Fe3 C23 C22 -36.8(3)
C30 Fe3 C23 C24 155.2(8)
C29 Fe3 C23 C24 -49.3(7)
C26 Fe3 C23 C24 -169.7(3)
C25 Fe3 C23 C24 38.6(3)
C28 Fe3 C23 C24 -85.2(4)
C22 Fe3 C23 C24 118.3(4)
C27 Fe3 C23 C24 -128.1(3)
C21 Fe3 C23 C24 81.6(3)
C22 C23 C24 C25 0.2(6)
Fe3 C23 C24 C25 -60.1(4)
C22 C23 C24 Fe3 60.3(4)
C30 Fe3 C24 C23 -166.7(4)
C29 Fe3 C24 C23 157.4(3)
C26 Fe3 C24 C23 36.8(11)
C25 Fe3 C24 C23 -118.1(4)
C28 Fe3 C24 C23 113.6(4)
C22 Fe3 C24 C23 -38.2(3)
C27 Fe3 C24 C23 72.9(4)
C21 Fe3 C24 C23 -81.6(3)
C23 Fe3 C24 C25 118.1(4)
C30 Fe3 C24 C25 -48.5(6)
C29 Fe3 C24 C25 -84.4(4)
C26 Fe3 C24 C25 154.9(9)
C28 Fe3 C24 C25 -128.3(4)
C22 Fe3 C24 C25 79.9(3)
C27 Fe3 C24 C25 -169.0(3)
C21 Fe3 C24 C25 36.5(3)
C22 C21 C25 C24 2.1(6)
P3 C21 C25 C24 -171.3(4)
Fe3 C21 C25 C24 58.9(4)
C22 C21 C25 Fe3 -56.8(3)
P3 C21 C25 Fe3 129.8(4)
C23 C24 C25 C21 -1.5(6)
Fe3 C24 C25 C21 -61.2(4)
C23 C24 C25 Fe3 59.7(4)
C23 Fe3 C25 C21 81.9(3)
C24 Fe3 C25 C21 120.4(4)
C30 Fe3 C25 C21 -83.0(3)
C29 Fe3 C25 C21 -125.8(3)
C26 Fe3 C25 C21 -47.7(6)
C28 Fe3 C25 C21 -166.7(3)
C22 Fe3 C25 C21 37.7(3)
C27 Fe3 C25 C21 162.5(10)
C23 Fe3 C25 C24 -38.5(3)
C30 Fe3 C25 C24 156.6(3)
C29 Fe3 C25 C24 113.8(4)
C26 Fe3 C25 C24 -168.1(4)
C28 Fe3 C25 C24 72.9(4)
C22 Fe3 C25 C24 -82.6(3)
C27 Fe3 C25 C24 42.1(12)
C21 Fe3 C25 C24 -120.4(4)
C23 Fe3 C26 C30 -166.9(3)
C24 Fe3 C26 C30 163.4(9)
C29 Fe3 C26 C30 37.3(4)
C25 Fe3 C26 C30 -51.5(6)
C28 Fe3 C26 C30 81.6(4)
C22 Fe3 C26 C30 -126.2(3)
C27 Fe3 C26 C30 118.7(5)
C21 Fe3 C26 C30 -83.8(4)
C23 Fe3 C26 C27 74.4(4)
C24 Fe3 C26 C27 44.7(11)
C30 Fe3 C26 C27 -118.7(5)
C29 Fe3 C26 C27 -81.4(4)
C25 Fe3 C26 C27 -170.1(4)
C28 Fe3 C26 C27 -37.0(4)
C22 Fe3 C26 C27 115.1(4)
C21 Fe3 C26 C27 157.5(4)
C30 C26 C27 C28 -1.0(7)
Fe3 C26 C27 C28 58.5(4)
C30 C26 C27 Fe3 -59.5(4)
C23 Fe3 C27 C28 113.9(4)
C24 Fe3 C27 C28 72.3(5)
C30 Fe3 C27 C28 -81.8(4)
C29 Fe3 C27 C28 -38.3(4)
C26 Fe3 C27 C28 -120.0(6)
C25 Fe3 C27 C28 37.9(13)
C22 Fe3 C27 C28 157.3(4)
C21 Fe3 C27 C28 -166.5(4)
C23 Fe3 C27 C26 -126.1(4)
C24 Fe3 C27 C26 -167.7(3)
C30 Fe3 C27 C26 38.2(4)
C29 Fe3 C27 C26 81.7(4)
C25 Fe3 C27 C26 157.9(10)
C28 Fe3 C27 C26 120.0(6)
C22 Fe3 C27 C26 -82.7(4)
C21 Fe3 C27 C26 -46.5(7)
C26 C27 C28 C29 1.0(7)
Fe3 C27 C28 C29 59.2(4)
C26 C27 C28 Fe3 -58.1(4)
C23 Fe3 C28 C27 -84.4(4)
C24 Fe3 C28 C27 -128.2(4)
C30 Fe3 C28 C27 81.6(4)
C29 Fe3 C28 C27 118.8(6)
C26 Fe3 C28 C27 37.4(4)
C25 Fe3 C28 C27 -169.9(3)
C22 Fe3 C28 C27 -48.7(7)
C21 Fe3 C28 C27 154.1(8)
C23 Fe3 C28 C29 156.8(4)
C24 Fe3 C28 C29 113.0(4)
C30 Fe3 C28 C29 -37.2(4)
C26 Fe3 C28 C29 -81.4(4)
C25 Fe3 C28 C29 71.3(5)
C22 Fe3 C28 C29 -167.5(5)
C27 Fe3 C28 C29 -118.8(6)
C21 Fe3 C28 C29 35.3(11)
C27 C28 C29 C30 -0.7(7)
Fe3 C28 C29 C30 59.2(4)
C27 C28 C29 Fe3 -59.9(4)
C23 Fe3 C29 C30 -170.5(5)
C24 Fe3 C29 C30 154.8(3)
C26 Fe3 C29 C30 -37.9(3)
C25 Fe3 C29 C30 111.2(3)
C28 Fe3 C29 C30 -119.6(5)
C22 Fe3 C29 C30 40.0(10)
C27 Fe3 C29 C30 -81.9(4)
C21 Fe3 C29 C30 70.8(4)
C23 Fe3 C29 C28 -50.9(7)
C24 Fe3 C29 C28 -85.6(4)
C30 Fe3 C29 C28 119.6(5)
C26 Fe3 C29 C28 81.7(4)
C25 Fe3 C29 C28 -129.2(4)
C22 Fe3 C29 C28 159.6(7)
C27 Fe3 C29 C28 37.6(4)
C21 Fe3 C29 C28 -169.6(4)
C28 C29 C30 C26 0.0(6)
Fe3 C29 C30 C26 59.4(4)
C28 C29 C30 Fe3 -59.3(4)
C27 C26 C30 C29 0.6(6)
Fe3 C26 C30 C29 -59.5(4)
C27 C26 C30 Fe3 60.1(4)
C23 Fe3 C30 C29 163.5(8)
C24 Fe3 C30 C29 -52.3(6)
C26 Fe3 C30 C29 119.4(5)
C25 Fe3 C30 C29 -86.1(4)
C28 Fe3 C30 C29 37.9(4)
C22 Fe3 C30 C29 -167.2(3)
C27 Fe3 C30 C29 81.4(4)
C21 Fe3 C30 C29 -127.7(4)
C23 Fe3 C30 C26 44.1(10)
C24 Fe3 C30 C26 -171.7(4)
C29 Fe3 C30 C26 -119.4(5)
C25 Fe3 C30 C26 154.5(3)
C28 Fe3 C30 C26 -81.5(4)
C22 Fe3 C30 C26 73.4(4)
C27 Fe3 C30 C26 -38.0(4)
C21 Fe3 C30 C26 112.9(3)
C31 N1 C33 C34 -77.7(8)
C32 N1 C33 C34 158.8(6)
Li1 N1 C33 C34 36.8(8)
C35 N2 C34 C33 163.2(7)
C36 N2 C34 C33 -75.8(7)
Li1 N2 C34 C33 38.2(7)
N1 C33 C34 N2 -54.4(9)
C37 N3 C39 C40 -77.7(6)
C38 N3 C39 C40 162.4(5)
Li2 N3 C39 C40 39.0(6)
C42 N4 C40 C39 168.7(5)
C41 N4 C40 C39 -71.6(6)
Li2 N4 C40 C39 42.3(6)
N3 C39 C40 N4 -59.0(6)
